data_7031945
loop_
_publ_author_name
'Burt, Jennifer'
'Levason, William'
'Light, Mark E.'
'Reid, Gillian'

_publ_section_title
;
 Phosphine complexes of aluminium(iii) halides - preparation and
 structural and spectroscopic systematics.
;
_journal_issue 39
_journal_name_full 'Dalton transactions (Cambridge, England : 2003)'
_journal_page_first 14600
_journal_page_last 14611
_journal_paper_doi 10.1039/c4dt02051k
_journal_volume 43
_journal_year 2014
_chemical_formula_moiety 'C3 H9 Al Cl3 P'
_chemical_formula_sum 'C3 H9 Al Cl3 P'
_chemical_formula_weight 209.40
_chemical_name_systematic
; 
 trichlorotrimethylphosphanealuminium(III) 
;
_space_group_crystal_system monoclinic
_space_group_IT_number 11
_space_group_name_Hall '-P 2yb'
_space_group_name_H-M_alt 'P 1 21/m 1'
_symmetry_space_group_name_Hall '-P 2yb'
_symmetry_space_group_name_H-M 'P 1 21/m 1'
_atom_sites_solution_hydrogens geom
_atom_sites_solution_primary direct
_atom_sites_solution_secondary difmap
_audit_creation_date 2013-08-18
_audit_creation_method 'SHELXL-97 + hand edit'
_cell_angle_alpha 90.00
_cell_angle_beta 113.698(12)
_cell_angle_gamma 90.00
_cell_formula_units_Z 2
_cell_length_a 6.414(3)
_cell_length_b 10.292(4)
_cell_length_c 7.649(4)
_cell_measurement_reflns_used 1449
_cell_measurement_temperature 100(2)
_cell_measurement_theta_max 34.6
_cell_measurement_theta_min 3.5
_cell_volume 462.4(4)
_computing_cell_refinement 'CrystalClear-SM Expert 2.0 r7 (Rigaku, 2011)'
_computing_data_collection 'CrystalClear-SM Expert 2.0 r7 (Rigaku, 2011)'
_computing_data_reduction 'CrystalClear-SM Expert 2.0 r7 (Rigaku, 2011)'
_computing_molecular_graphics 'ORTEP-III (Farrugia, 1997)'
_computing_structure_refinement 'SHELXL-97 (Sheldrick, 2008)'
_computing_structure_solution 'SHELXS-97 (Sheldrick, 1997)'
_diffrn_ambient_temperature 100(2)
_diffrn_detector 'CCD plate'
_diffrn_detector_type 'Rigaku HG Saturn724+ (2x2 bin mode)'
_diffrn_measured_fraction_theta_full 0.991
_diffrn_measured_fraction_theta_max 0.991
_diffrn_measurement_device 'Four-circle \k diffractometer'
_diffrn_measurement_device_type 'Rigaku AFC12 '
_diffrn_measurement_method 'Profile data from \w-scans'
_diffrn_radiation_collimation 'Confocal mirrors, VHF VariMax '
_diffrn_radiation_type MoK\a
_diffrn_radiation_wavelength 0.71073
_diffrn_reflns_av_R_equivalents 0.0562
_diffrn_reflns_av_sigmaI/netI 0.0608
_diffrn_reflns_limit_h_max 8
_diffrn_reflns_limit_h_min -8
_diffrn_reflns_limit_k_max 12
_diffrn_reflns_limit_k_min -13
_diffrn_reflns_limit_l_max 9
_diffrn_reflns_limit_l_min -9
_diffrn_reflns_number 4220
_diffrn_reflns_theta_full 27.48
_diffrn_reflns_theta_max 27.48
_diffrn_reflns_theta_min 3.47
_diffrn_source 'Rotating anode X-ray tube'
_diffrn_source_type 'Rigaku FR-E+ Superbright'
_diffrn_standards_number 0
_exptl_absorpt_coefficient_mu 1.174
_exptl_absorpt_correction_T_max 1.000
_exptl_absorpt_correction_T_min 0.755
_exptl_absorpt_correction_type multi-scan
_exptl_absorpt_process_details
;Jacobson, R.A. (1998). REQAB. Private communication to the 
 Rigaku Corporation, Tokyo, Japan. 
;
_exptl_crystal_colour colourless
_exptl_crystal_density_diffrn 1.504
_exptl_crystal_density_method 'not measured'
_exptl_crystal_description plate
_exptl_crystal_F_000 212
_exptl_crystal_size_max 0.20
_exptl_crystal_size_mid 0.18
_exptl_crystal_size_min 0.03
_refine_diff_density_max 1.087
_refine_diff_density_min -0.657
_refine_diff_density_rms 0.132
_refine_ls_extinction_method none
_refine_ls_goodness_of_fit_ref 1.195
_refine_ls_hydrogen_treatment constr
_refine_ls_matrix_type full
_refine_ls_number_parameters 44
_refine_ls_number_reflns 1113
_refine_ls_number_restraints 9
_refine_ls_restrained_S_all 1.190
_refine_ls_R_factor_all 0.0551
_refine_ls_R_factor_gt 0.0519
_refine_ls_shift/su_max 0.000
_refine_ls_shift/su_mean 0.000
_refine_ls_structure_factor_coef Fsqd
_refine_ls_weighting_details 'w=1/[\s^2^(Fo^2^)+(0.0000P)^2^+2.2858P] where P=(Fo^2^+2Fc^2^)/3'
_refine_ls_weighting_scheme calc
_refine_ls_wR_factor_gt 0.1241
_refine_ls_wR_factor_ref 0.1250
_reflns_number_gt 1017
_reflns_number_total 1113
_reflns_threshold_expression I>2\s(I)
_cod_data_source_file c4dt02051k2.cif
_cod_data_source_block '[AlCl3(PMe3)]'
_cod_depositor_comments
;Adding full bibliography for 7031945--7031955.cif.

The following automatic conversions were performed:

data name '_iucr_refine_instruction_details' was replaced with
'_iucr_refine_instructions_details' as specified in the replacement
file 'data/replacement-values/replacement_tags.lst'.

Automatic conversion script
Id: cif_correct_tags 9268 2022-04-12 08:56:07Z antanas 
;
_cod_database_code 7031945

loop_
_symmetry_equiv_pos_as_xyz
'x, y, z'
'-x, y+1/2, -z'
'-x, -y, -z'
'x, -y-1/2, z'

loop_
_atom_site_label
_atom_site_type_symbol
_atom_site_fract_x
_atom_site_fract_y
_atom_site_fract_z
_atom_site_U_iso_or_equiv
_atom_site_adp_type
_atom_site_occupancy
_atom_site_symmetry_multiplicity
_atom_site_calc_flag
_atom_site_refinement_flags
Al1 Al 0.5982(3) 0.2500 1.0842(2) 0.0160(4) Uani 1 2 d S
Cl1 Cl 0.77960(17) 0.07936(10) 1.21855(15) 0.0212(3) Uani 1 1 d .
Cl2 Cl 0.2640(2) 0.2500 1.0795(2) 0.0209(3) Uani 1 2 d S
P1 P 0.5707(2) 0.2500 0.7629(2) 0.0146(3) Uani 1 2 d S
C1 C 0.7078(7) 0.1091(4) 0.7131(6) 0.0211(9) Uani 1 1 d .
H1A H 0.6385 0.0298 0.7366 0.032 Uiso 1 1 calc R
H1B H 0.8704 0.1102 0.7964 0.032 Uiso 1 1 calc R
H1C H 0.6884 0.1112 0.5793 0.032 Uiso 1 1 calc R
C2 C 0.2797(8) 0.2500 0.5887(6) 0.0255(14) Uani 1 2 d S
H2A H 0.2785 0.2500 0.4601 0.038 Uiso 1 2 calc S
H2B H 0.2014 0.3277 0.6053 0.038 Uiso 0.50 1 calc P
H2C H 0.2014 0.1723 0.6053 0.038 Uiso 0.50 1 calc P

loop_
_atom_site_aniso_label
_atom_site_aniso_U_11
_atom_site_aniso_U_22
_atom_site_aniso_U_33
_atom_site_aniso_U_23
_atom_site_aniso_U_13
_atom_site_aniso_U_12
Al1 0.0165(8) 0.0167(8) 0.0154(8) 0.000 0.0070(7) 0.000
Cl1 0.0228(5) 0.0182(5) 0.0213(5) 0.0047(4) 0.0078(4) 0.0046(4)
Cl2 0.0183(7) 0.0249(7) 0.0212(7) 0.000 0.0097(6) 0.000
P1 0.0162(7) 0.0144(7) 0.0125(7) 0.000 0.0049(6) 0.000
C1 0.026(2) 0.020(2) 0.021(2) -0.0009(16) 0.0129(18) 0.0028(16)
C2 0.018(3) 0.034(4) 0.019(3) 0.000 0.002(2) 0.000

loop_
_atom_type_symbol
_atom_type_description
_atom_type_scat_dispersion_real
_atom_type_scat_dispersion_imag
_atom_type_scat_source
C C 0.0033 0.0016 'International Tables Vol C Tables 4.2.6.8 and 6.1.1.4'
H H 0.0000 0.0000 'International Tables Vol C Tables 4.2.6.8 and 6.1.1.4'
Al Al 0.0645 0.0514 'International Tables Vol C Tables 4.2.6.8 and 6.1.1.4'
P P 0.1023 0.0942 'International Tables Vol C Tables 4.2.6.8 and 6.1.1.4'
Cl Cl 0.1484 0.1585 'International Tables Vol C Tables 4.2.6.8 and 6.1.1.4'

loop_
_geom_angle_atom_site_label_1
_geom_angle_atom_site_label_2
_geom_angle_atom_site_label_3
_geom_angle
_geom_angle_site_symmetry_1
_geom_angle_site_symmetry_3
Cl1 Al1 Cl1 111.15(10) 4_565 .
Cl1 Al1 Cl2 111.06(6) 4_565 .
Cl1 Al1 Cl2 111.06(6) . .
Cl1 Al1 P1 107.22(6) 4_565 .
Cl1 Al1 P1 107.22(6) . .
Cl2 Al1 P1 108.94(9) . .
C2 P1 C1 106.83(16) . .
C2 P1 C1 106.83(16) . 4_565
C1 P1 C1 106.1(3) . 4_565
C2 P1 Al1 112.70(14) . .
C1 P1 Al1 111.97(15) . .
C1 P1 Al1 111.97(15) 4_565 .
P1 C1 H1A 109.5 . .
P1 C1 H1B 109.5 . .
H1A C1 H1B 109.5 . .
P1 C1 H1C 109.5 . .
H1A C1 H1C 109.5 . .
H1B C1 H1C 109.5 . .
P1 C2 H2A 109.2 . .
P1 C2 H2B 109.6 . .
H2A C2 H2B 109.4 . .
P1 C2 H2C 109.6 . .
H2A C2 H2C 109.4 . .
H2B C2 H2C 109.5 . .

loop_
_geom_bond_atom_site_label_1
_geom_bond_atom_site_label_2
_geom_bond_distance
_geom_bond_site_symmetry_2
Al1 Cl1 2.1291(15) 4_565
Al1 Cl1 2.1291(15) .
Al1 Cl2 2.130(2) .
Al1 P1 2.392(2) .
P1 C2 1.806(5) .
P1 C1 1.814(4) .
P1 C1 1.814(4) 4_565
C1 H1A 0.9800 .
C1 H1B 0.9800 .
C1 H1C 0.9800 .
C2 H2A 0.9806 .
C2 H2B 0.9798 .
C2 H2C 0.9798 .

loop_
_geom_torsion_atom_site_label_1
_geom_torsion_atom_site_label_2
_geom_torsion_atom_site_label_3
_geom_torsion_atom_site_label_4
_geom_torsion
_geom_torsion_site_symmetry_1
_geom_torsion_site_symmetry_4
Cl1 Al1 P1 C2 -120.28(6) 4_565 .
Cl1 Al1 P1 C2 120.28(6) . .
Cl1 Al1 P1 C1 119.25(16) 4_565 .
Cl1 Al1 P1 C1 -0.19(18) . .
Cl2 Al1 P1 C1 -120.47(16) . .
Cl1 Al1 P1 C1 0.19(18) 4_565 4_565
Cl1 Al1 P1 C1 -119.25(16) . 4_565
Cl2 Al1 P1 C1 120.47(16) . 4_565
